data_1534994
loop_
_publ_author_name
'Hambley, T.W.'
'Taylor, J.C.'

_publ_section_title
;
 Neutron diffraction studies on natural heulandite and partially
 dehydrated heulandite
;
_journal_name_full 'Journal of Solid State Chemistry'
_journal_page_first 1
_journal_page_last 9
_journal_volume 54
_journal_year 1984
_chemical_formula_sum 'Al8.96 Ca4.48 H47.2 O95.6 Si27.04'
_chemical_name_systematic 'Ca4.48 (Al8.96 Si27.04 O72) (H2 O)23.6'
_space_group_IT_number 12
_symmetry_space_group_name_Hall '-C 2y'
_symmetry_space_group_name_H-M 'C 1 2/m 1'
_cell_angle_alpha 90
_cell_angle_beta 116.46
_cell_angle_gamma 90
_cell_formula_units_Z 1
_cell_length_a 17.77
_cell_length_b 17.95
_cell_length_c 7.435
_cell_volume 2123.123
_citation_journal_id_ASTM JSSCBI
_cod_data_source_file Hambley_JSSCBI_1984_660.cif
_cod_data_source_block H47.2Al8.96Ca4.48O95.6Si27.04
_cod_original_formula_sum 'H47.2 Al8.96 Ca4.48 O95.6 Si27.04'
_cod_database_code 1534994

loop_
_symmetry_equiv_pos_as_xyz
x,y,z
-x,y,-z
-x,-y,-z
x,-y,z
x+1/2,y+1/2,z
-x+1/2,y+1/2,-z
-x+1/2,-y+1/2,-z
x+1/2,-y+1/2,z

loop_
_atom_site_label
_atom_site_type_symbol
_atom_site_fract_x
_atom_site_fract_y
_atom_site_fract_z
_atom_site_occupancy
_atom_site_U_iso_or_equiv
O3 O-2 0.1828 0.1544 0.8835 1 0.0
Si2 Si+4 0.2114 0.4098 0.5002 0.7511 0.0
O4 O-2 0.2382 0.1067 0.2539 1 0.0
Si1 Si+4 0.1791 0.1696 0.095 0.7511 0.0
O10 O-2 0.1154 0.3734 0.4 1 0.0
Al3 Al+3 0.2086 0.1911 0.7169 0.2489 0.0
Al5 Al+3 0 0.2129 0 0.2489 0.0
O15 O-2 0 0.5 0.5 1 0.0
Al1 Al+3 0.1791 0.1696 0.095 0.2489 0.0
H2 H+1 0.0799 0.0425 0.9327 0.6 0.0
O13 O-2 0.0955 0 0.8091 0.4 0.0
Ca2 Ca+2 0.0418 0.5 0.2069 0.52 0.0
Si3 Si+4 0.2086 0.1911 0.7169 0.7511 0.0
O7 O-2 0.1282 0.2347 0.5506 1 0.0
H4 H+1 0.1234 0 0.8163 0.4 0.0
O9 O-2 0.2102 0.2542 0.1761 1 0.0
H6 H+1 0.0861 0.3985 0.0949 0.4 0.0
O14 O-2 0.0758 0.4179 0.9678 0.9 0.0
H13 H+1 0.0297 0 0.2939 0.28 0.0
Ca1 Ca+2 0.1567 0 0.6701 0.6 0.0
O12 O-2 0.0786 0 0.8901 0.6 0.0
O1 O-2 0.1968 0.5 0.4551 1 0.0
H11 H+1 0.0096 0.0921 0.625 0.3 0.0
O11 O-2 0.2214 0.5 -0.0174 1 0.0
Si5 Si+4 0 0.2129 0 0.7511 0.0
O18 O-2 0.0805 0.0385 0.3766 0.14 0.0
H1 H+1 0.2312 0.4627 -0.0925 1 0.0
H8 H+1 0.1307 0.4421 0.9702 0.5 0.0
H10 H+1 0.0344 0.1369 0.5004 0.3 0.0
O5 O-2 0 0.3254 0.5 1 0.0
H5 H+1 0.0826 0.3857 0.9808 0.4 0.0
O16 O-2 0.0285 0.0951 0.497 0.3 0.0
O2 O-2 0.2315 0.1202 0.6126 1 0.0
O6 O-2 0.0821 0.1591 0.0615 1 0.0
H9 H+1 0 0.4548 0.5 1 0.0
Al2 Al+3 0.2114 0.4098 0.5002 0.2489 0.0
H3 H+1 0.0341 0 0.818 0.4 0.0
Al4 Al+3 0.065 0.2991 0.4117 0.2489 0.0
O17 O-2 0.0984 0 0.2798 0.72 0.0
H12 H+1 0.0991 0.0471 0.2342 0.72 0.0
H7 H+1 0.0646 0.3612 0.9329 0.5 0.0
Si4 Si+4 0.065 0.2991 0.4117 0.7511 0.0
O8 O-2 0.0098 0.2669 0.1858 1 0.0
